data_4000495
loop_
_publ_author_name
X.Chi
'C. Besnard'
'V. K. Thorsmolle'
'V. Y. Butko'
'A. P. Ramirez'

_publ_section_title
;
Structure and transport properties of the charge transfer salt Coronene-TCNQ
;
_journal_name_full 'Chemistry of Materials'
_journal_paper_doi 10.1021/cm049187+
_journal_year 2004
_chemical_absolute_configuration .
_chemical_formula_moiety 'C36 H16 N4'
_chemical_formula_sum 'C36 H16 N4'
_chemical_formula_weight 504.55
_chemical_name_systematic 'C24H12 + C12H4N4'
_space_group_IT_number 14
_symmetry_cell_setting monoclinic
_symmetry_space_group_name_Hall '-P 2ybc'
_symmetry_space_group_name_H-M 'P 1 21/c 1'
_atom_sites_solution_hydrogens geom
_atom_sites_solution_primary direct
_cell_angle_alpha 90
_cell_angle_beta 106.598(2)
_cell_angle_gamma 90
_cell_formula_units_Z 2
_cell_length_a 10.9241(4)
_cell_length_b 7.1691(5)
_cell_length_c 15.8491(10)
_cell_measurement_temperature 100
_cell_volume 1189.52(12)
_diffrn_ambient_temperature 100
_diffrn_measured_fraction_theta_full 0.995
_diffrn_measured_fraction_theta_max 0.995
_diffrn_measurement_device_type 'Bruker SMART'
_diffrn_measurement_method \w/2\q
_diffrn_radiation_monochromator silicon
_diffrn_radiation_type ' synchrotron'
_diffrn_radiation_wavelength 0.90200
_diffrn_reflns_av_R_equivalents 0.042
_diffrn_reflns_limit_h_max 12
_diffrn_reflns_limit_h_min -12
_diffrn_reflns_limit_k_max 7
_diffrn_reflns_limit_k_min -7
_diffrn_reflns_limit_l_max 17
_diffrn_reflns_limit_l_min -17
_diffrn_reflns_number 8798
_diffrn_reflns_theta_full 30.076
_diffrn_reflns_theta_max 30.076
_diffrn_reflns_theta_min 3.590
_exptl_absorpt_coefficient_mu 0.084
_exptl_absorpt_correction_T_max 1
_exptl_absorpt_correction_T_min 1
_exptl_absorpt_correction_type none
_exptl_crystal_colour black
_exptl_crystal_density_diffrn 1.409
_exptl_crystal_description platelet
_exptl_crystal_F_000 520
_exptl_crystal_size_max 0.20
_exptl_crystal_size_mid 0.20
_exptl_crystal_size_min 0.05
_refine_diff_density_max 0.23
_refine_diff_density_min -0.32
_refine_ls_goodness_of_fit_ref 0.8710
_refine_ls_hydrogen_treatment noref
_refine_ls_matrix_type full
_refine_ls_number_parameters 181
_refine_ls_number_reflns 1686
_refine_ls_number_restraints 0
_refine_ls_R_factor_all 0.0414
_refine_ls_R_factor_gt 0.0373
_refine_ls_shift/su_max 0.000238
_refine_ls_structure_factor_coef Fsqd
_refine_ls_weighting_details
;
 p=P(6)*max(Fo^2^,0) + (1-P(6))Fc^2^
 Method = SHELXL 97 (Sheldrick, 1997)
 W = 1. / [Sigma^2^(F*)+(P(1)p)^2^+P(2)p+P(4)+P(5)Sin(theta) ]
 P(i) are:
 0.603E-01 0.00 0.00 0.00 0.00 0.333
;
_refine_ls_weighting_scheme calc
_refine_ls_wR_factor_all 0.0926
_refine_ls_wR_factor_gt 0.0917
_refine_ls_wR_factor_ref 0.0926
_reflns_limit_h_max 11
_reflns_limit_h_min -12
_reflns_limit_k_max 7
_reflns_limit_k_min 0
_reflns_limit_l_max 17
_reflns_limit_l_min 0
_reflns_number_gt 1362
_reflns_number_total 1696
_reflns_threshold_expression I>2.00u(I)
_oxford_diffrn_Wilson_B_factor 0.48
_oxford_diffrn_Wilson_scale 2.54
_cod_depositor_comments
;
The following automatic conversions were performed:
'_symmetry_cell_setting' value 'Monoclinic' changed to 'monoclinic'
according to '/home/saulius/struct/CIF-dictionaries/cif_core.dic'
dictionary named 'cif_core.dic' version 2.4.1 from 2010-06-29.

Automatic conversion script
Id: cif_fix_enum 1527 2010-12-29 10:47:43Z saulius 
;
_cod_original_sg_symbol_H-M 'P 1 21/c 1 '
_cod_database_code 4000495

loop_
_symmetry_equiv_pos_as_xyz
x,y,z
-x,-y,-z
-x,y+1/2,-z+1/2
x,-y+1/2,z+1/2

loop_
_atom_site_label
_atom_site_type_symbol
_atom_site_fract_x
_atom_site_fract_y
_atom_site_fract_z
_atom_site_U_iso_or_equiv
_atom_site_occupancy
_atom_site_adp_type
_atom_site_refinement_flags_posn
_atom_site_refinement_flags_adp
_atom_site_refinement_flags_occupancy
_atom_site_disorder_assembly
_atom_site_disorder_group
_atom_site_attached_hydrogens
C1 C 0.61440(14) 0.2023(2) 0.22749(9) 0.0149 1.0000 Uani . . . . . .
C2 C 0.66745(13) 0.1199(2) 0.16426(9) 0.0120 1.0000 Uani . . . . . .
C3 C 0.80195(14) 0.0980(2) 0.17904(9) 0.0145 1.0000 Uani . . . . . .
C4 C 0.85072(13) 0.0246(2) 0.11575(10) 0.0147 1.0000 Uani . . . . . .
C5 C 0.76985(13) -0.0340(2) 0.03240(9) 0.0122 1.0000 Uani . . . . . .
C6 C 0.81760(14) -0.1099(2) -0.03506(10) 0.0149 1.0000 Uani . . . . . .
C7 C 0.73774(14) -0.1666(2) -0.11437(10) 0.0147 1.0000 Uani . . . . . .
C8 C 0.39812(13) 0.1520(2) 0.13214(9) 0.0117 1.0000 Uani . . . . . .
C9 C 0.48436(14) 0.2184(2) 0.21229(9) 0.0141 1.0000 Uani . . . . . .
C10 C 0.58406(13) 0.0588(2) 0.08252(9) 0.0100 1.0000 Uani . . . . . .
C11 C 0.63496(12) -0.0158(2) 0.01610(9) 0.0096 1.0000 Uani . . . . . .
C12 C 0.44841(13) 0.0757(2) 0.06654(9) 0.0102 1.0000 Uani . . . . . .
C20 C 0.83404(13) 0.4118(2) -0.01388(10) 0.0124 1.0000 Uani . . . . . .
C21 C 0.84295(13) 0.5360(2) 0.13299(10) 0.0135 1.0000 Uani . . . . . .
C23 C 0.63570(12) 0.4904(2) 0.02339(9) 0.0092 1.0000 Uani . . . . . .
C24 C 0.55843(14) 0.4314(2) -0.06247(9) 0.0105 1.0000 Uani . . . . . .
C25 C 0.42902(13) 0.4405(2) -0.08462(9) 0.0099 1.0000 Uani . . . . . .
N1 N 0.88399(12) 0.3566(2) -0.06417(8) 0.0205 1.0000 Uani . . . . . .
N2 N 0.89600(11) 0.5829(2) 0.20368(8) 0.0213 1.0000 Uani . . . . . .
H11 H 0.6733 0.2494 0.2842 0.0165 1.0000 Uiso . . . . . .
H31 H 0.8621 0.1378 0.2368 0.0156 1.0000 Uiso . . . . . .
H41 H 0.9453 0.0116 0.1284 0.0172 1.0000 Uiso . . . . . .
H61 H 0.9121 -0.1217 -0.0244 0.0169 1.0000 Uiso . . . . . .
H71 H 0.7754 -0.2187 -0.1600 0.0204 1.0000 Uiso . . . . . .
H91 H 0.4500 0.2763 0.2582 0.0166 1.0000 Uiso . . . . . .
H241 H 0.6012 0.3812 -0.1060 0.0123 1.0000 Uiso . . . . . .
H251 H 0.3777 0.3994 -0.1447 0.0104 1.0000 Uiso . . . . . .
C22 C 0.76811(13) 0.4799(2) 0.04643(9) 0.0110 1.0000 Uani . . . . . .
